data_2243637
loop_
_publ_author_name
'Sarr, Bougar'
'Diop, Cheikh Abdoul Khadir'
'Sidib\'e, Mamadou'
'Rousselin, Yoann'

_publ_section_title
;
 Crystal structure of bis(diisopropylammonium)
 <i>cis</i>-diiodidobis(oxolato-\k^2^<i>O</i>^1^,<i>O</i>^2^)stannate(IV)
;
_journal_coeditor_code HB7738
_journal_issue 4
_journal_name_full 'Acta Crystallographica Section E'
_journal_page_first 502
_journal_page_last 504
_journal_paper_doi 10.1107/S2056989018003602
_journal_volume 74
_journal_year 2018
_chemical_formula_iupac '(C6 H16 N)2 [Sn (C2 O4)2 I2]'
_chemical_formula_moiety '2(C6 H16 N +), C4 I2 O8 Sn 2-'
_chemical_formula_sum 'C16 H32 I2 N2 O8 Sn'
_chemical_formula_weight 752.92
_chemical_name_systematic
;
Bis(diisopropylammonium)
<i>cis</i>-diiodidobis(oxolato-\k^2^<i>O</i>^1^,<i>O</i>^2^)stannate(IV)
;
_space_group_crystal_system monoclinic
_space_group_IT_number 14
_space_group_name_Hall '-P 2ybc'
_space_group_name_H-M_alt 'P 1 21/c 1'
_atom_sites_solution_hydrogens geom
_atom_sites_solution_primary direct
_audit_creation_method
;
Olex2 1.2
(compiled Feb 16 2016 13:09:46 for OlexSys, GUI svn.r5155)
;
_cell_angle_alpha 90
_cell_angle_beta 99.769(2)
_cell_angle_gamma 90
_cell_formula_units_Z 4
_cell_length_a 9.8129(5)
_cell_length_b 18.3694(8)
_cell_length_c 14.7122(7)
_cell_measurement_reflns_used 9952
_cell_measurement_temperature 115(2)
_cell_measurement_theta_max 27.484
_cell_measurement_theta_min 2.217
_cell_volume 2613.5(2)
_computing_cell_refinement
;
SAINT (Bruker, 2015)
;
_computing_data_collection
;
APEX3 (Bruker, 2015)
;
_computing_data_reduction
;
SAINT (Bruker, 2015)
;
_computing_molecular_graphics
;
<i>OLEX2</i> (Dolomanov et al., 2009)
;
_computing_publication_material
;
<i>OLEX2</i> (Dolomanov et al., 2009)
;
_computing_structure_refinement
;
SHELXL2018 (Sheldrick, 2015b)
;
_computing_structure_solution
;
SHELXT (Sheldrick, 2015a)
;
_diffrn_ambient_temperature 115(2)
_diffrn_detector_area_resol_mean '512 x 512'
_diffrn_measured_fraction_theta_full 0.999
_diffrn_measured_fraction_theta_max 0.998
_diffrn_measurement_device '\k-geometry diffractometer'
_diffrn_measurement_device_type 'Nonius Kappa APEXII'
_diffrn_measurement_method '\f and \w scans'
_diffrn_radiation_monochromator graphite
_diffrn_radiation_type MoK\a
_diffrn_radiation_wavelength 0.71073
_diffrn_reflns_av_R_equivalents 0.0248
_diffrn_reflns_limit_h_max 9
_diffrn_reflns_limit_h_min -12
_diffrn_reflns_limit_k_max 23
_diffrn_reflns_limit_k_min -23
_diffrn_reflns_limit_l_max 19
_diffrn_reflns_limit_l_min -18
_diffrn_reflns_number 53617
_diffrn_reflns_theta_full 26.000
_diffrn_reflns_theta_max 27.520
_diffrn_reflns_theta_min 1.789
_diffrn_standards_number 0
_exptl_absorpt_coefficient_mu 3.378
_exptl_absorpt_correction_T_max 0.7456
_exptl_absorpt_correction_T_min 0.6009
_exptl_absorpt_correction_type multi-scan
_exptl_absorpt_process_details
;
(SADABS; Bruker, 2015)
;
_exptl_crystal_colour 'clear light yellow'
_exptl_crystal_density_diffrn 1.914
_exptl_crystal_description prism
_exptl_crystal_F_000 1448
_exptl_crystal_size_max 0.33
_exptl_crystal_size_mid 0.259
_exptl_crystal_size_min 0.189
_refine_diff_density_max 0.527
_refine_diff_density_min -0.659
_refine_ls_extinction_method none
_refine_ls_goodness_of_fit_ref 1.125
_refine_ls_hydrogen_treatment constr
_refine_ls_matrix_type full
_refine_ls_number_parameters 270
_refine_ls_number_reflns 6000
_refine_ls_number_restraints 0
_refine_ls_restrained_S_all 1.125
_refine_ls_R_factor_all 0.0231
_refine_ls_R_factor_gt 0.0182
_refine_ls_shift/su_max 0.002
_refine_ls_shift/su_mean 0.000
_refine_ls_structure_factor_coef Fsqd
_refine_ls_weighting_details 'w=1/[\s^2^(Fo^2^)+(0.0083P)^2^+3.7038P] where P=(Fo^2^+2Fc^2^)/3'
_refine_ls_weighting_scheme calc
_refine_ls_wR_factor_gt 0.0359
_refine_ls_wR_factor_ref 0.0382
_reflns_number_gt 5464
_reflns_number_total 6000
_reflns_threshold_expression 'I > 2\s(I)'
_cod_data_source_file hb7738sup1.cif
_cod_data_source_block I
_cod_original_sg_symbol_H-M 'P 21/c'
_cod_database_code 2243637
_shelx_space_group_comment
;
The symmetry employed for this shelxl refinement is uniquely defined
by the following loop, which should always be used as a source of
symmetry information in preference to the above space-group names.
They are only intended as comments.
;
_shelx_estimated_absorpt_t_min 0.402
_shelx_estimated_absorpt_t_max 0.568

loop_
_space_group_symop_operation_xyz
'x, y, z'
'-x, y+1/2, -z+1/2'
'-x, -y, -z'
'x, -y-1/2, z-1/2'

loop_
_atom_site_type_symbol
_atom_site_label
_atom_site_fract_x
_atom_site_fract_y
_atom_site_fract_z
_atom_site_U_iso_or_equiv
_atom_site_adp_type
_atom_site_calc_flag
_atom_site_occupancy
_atom_site_disorder_assembly
_atom_site_disorder_group
Sn Sn1 0.78573(2) 0.31450(2) 0.25379(2) 0.01392(4) Uani d 1 . .
I I2 0.99273(2) 0.25442(2) 0.17904(2) 0.02417(4) Uani d 1 . .
I I1 0.78310(2) 0.22030(2) 0.39605(2) 0.02759(4) Uani d 1 . .
O O4 0.75849(16) 0.39502(8) 0.14940(11) 0.0192(3) Uani d 1 . .
O O8 0.92027(14) 0.39011(8) 0.32756(10) 0.0168(3) Uani d 1 . .
O O6 0.64543(15) 0.38330(8) 0.30781(11) 0.0184(3) Uani d 1 . .
O O1 0.61143(16) 0.27511(8) 0.16703(10) 0.0185(3) Uani d 1 . .
O O3 0.59844(17) 0.43524(9) 0.03477(12) 0.0265(4) Uani d 1 . .
C C3 0.7012(2) 0.43729(12) 0.35596(14) 0.0157(4) Uani d 1 . .
C C4 0.8615(2) 0.44251(12) 0.36505(14) 0.0160(4) Uani d 1 . .
C C2 0.6436(2) 0.38963(11) 0.09265(15) 0.0181(4) Uani d 1 . .
O O5 0.64018(15) 0.48291(8) 0.39423(11) 0.0205(3) Uani d 1 . .
O O7 0.92302(16) 0.49320(9) 0.40632(11) 0.0237(4) Uani d 1 . .
O O2 0.44899(17) 0.31071(9) 0.05028(11) 0.0250(4) Uani d 1 . .
N N2 0.77987(17) 0.54725(9) 0.56021(12) 0.0141(3) Uani d 1 . .
H H2A 0.873537 0.542656 0.572405 0.017 Uiso calc 1 . .
H H2B 0.750338 0.526638 0.504073 0.017 Uiso calc 1 . .
C C11 0.7460(2) 0.62725(11) 0.55284(16) 0.0183(4) Uani d 1 . .
H H11 0.780729 0.651151 0.613398 0.022 Uiso calc 1 . .
C C14 0.7209(2) 0.50374(12) 0.63123(15) 0.0179(4) Uani d 1 . .
H H14 0.617667 0.505053 0.615884 0.022 Uiso calc 1 . .
C C12 0.8204(3) 0.65960(13) 0.47974(17) 0.0262(5) Uani d 1 . .
H H12A 0.920144 0.651556 0.497267 0.039 Uiso calc 1 . .
H H12B 0.801782 0.711982 0.474547 0.039 Uiso calc 1 . .
H H12C 0.787330 0.636123 0.420273 0.039 Uiso calc 1 . .
C C13 0.5906(2) 0.63719(13) 0.5296(2) 0.0298(6) Uani d 1 . .
H H13A 0.554419 0.609123 0.474071 0.045 Uiso calc 1 . .
H H13B 0.569223 0.688867 0.518454 0.045 Uiso calc 1 . .
H H13C 0.547803 0.620006 0.581158 0.045 Uiso calc 1 . .
C C15 0.7659(3) 0.53661(15) 0.72612(17) 0.0293(5) Uani d 1 . .
H H15A 0.866283 0.544033 0.736978 0.044 Uiso calc 1 . .
H H15B 0.741206 0.503573 0.773029 0.044 Uiso calc 1 . .
H H15C 0.719419 0.583483 0.729668 0.044 Uiso calc 1 . .
C C16 0.7691(3) 0.42562(13) 0.62586(19) 0.0276(5) Uani d 1 . .
H H16A 0.738383 0.406800 0.563414 0.041 Uiso calc 1 . .
H H16B 0.729842 0.395753 0.670199 0.041 Uiso calc 1 . .
H H16C 0.870287 0.423841 0.640488 0.041 Uiso calc 1 . .
N N1 0.67810(18) 0.58445(10) 0.08654(13) 0.0188(4) Uani d 1 . .
H H1A 0.616623 0.608623 0.043775 0.023 Uiso calc 1 . .
H H1B 0.662980 0.535988 0.076743 0.023 Uiso calc 1 . .
C C6 0.8219(2) 0.60163(13) 0.06907(17) 0.0240(5) Uani d 1 . .
H H6 0.837304 0.655336 0.075377 0.029 Uiso calc 1 . .
C C8 0.6461(2) 0.60273(14) 0.18069(16) 0.0260(5) Uani d 1 . .
H H8 0.722502 0.583589 0.228434 0.031 Uiso calc 1 . .
C C10 0.5125(3) 0.56523(15) 0.19254(19) 0.0322(6) Uani d 1 . .
H H10A 0.436853 0.583129 0.145719 0.048 Uiso calc 1 . .
H H10B 0.492012 0.575786 0.254106 0.048 Uiso calc 1 . .
H H10C 0.522388 0.512540 0.185450 0.048 Uiso calc 1 . .
C C9 0.6388(3) 0.68473(16) 0.1915(2) 0.0367(6) Uani d 1 . .
H H9A 0.728046 0.706354 0.185379 0.055 Uiso calc 1 . .
H H9B 0.616971 0.696324 0.252461 0.055 Uiso calc 1 . .
H H9C 0.566489 0.704460 0.143656 0.055 Uiso calc 1 . .
C C7 0.9297(2) 0.56314(14) 0.13818(19) 0.0304(6) Uani d 1 . .
H H7A 0.927002 0.582008 0.200145 0.046 Uiso calc 1 . .
H H7B 1.021584 0.571705 0.122522 0.046 Uiso calc 1 . .
H H7C 0.910520 0.510758 0.136630 0.046 Uiso calc 1 . .
C C5 0.8285(3) 0.57961(17) -0.0294(2) 0.0396(7) Uani d 1 . .
H H5A 0.816851 0.526780 -0.035890 0.059 Uiso calc 1 . .
H H5B 0.918410 0.593638 -0.044577 0.059 Uiso calc 1 . .
H H5C 0.754643 0.604200 -0.071496 0.059 Uiso calc 1 . .
C C1 0.5582(2) 0.31967(11) 0.10212(15) 0.0174(4) Uani d 1 . .

loop_
_atom_site_aniso_label
_atom_site_aniso_U_11
_atom_site_aniso_U_22
_atom_site_aniso_U_33
_atom_site_aniso_U_12
_atom_site_aniso_U_13
_atom_site_aniso_U_23
Sn1 0.01150(7) 0.01436(7) 0.01526(7) -0.00066(5) 0.00046(5) -0.00098(5)
I2 0.02246(8) 0.02548(8) 0.02626(8) 0.00472(6) 0.00897(6) -0.00448(6)
I1 0.02680(8) 0.03201(9) 0.02397(8) -0.00116(7) 0.00428(6) 0.01047(6)
O4 0.0185(8) 0.0158(7) 0.0215(8) -0.0027(6) -0.0017(6) 0.0029(6)
O8 0.0091(7) 0.0211(8) 0.0200(8) 0.0002(6) 0.0014(6) -0.0063(6)
O6 0.0096(7) 0.0216(8) 0.0235(8) -0.0014(6) 0.0014(6) -0.0053(6)
O1 0.0194(8) 0.0141(7) 0.0195(8) -0.0032(6) -0.0038(6) 0.0001(6)
O3 0.0292(9) 0.0197(8) 0.0271(9) 0.0005(7) -0.0053(7) 0.0064(7)
C3 0.0106(10) 0.0202(10) 0.0158(10) -0.0007(8) 0.0012(8) 0.0020(8)
C4 0.0119(10) 0.0220(11) 0.0145(10) -0.0027(8) 0.0032(8) -0.0008(8)
C2 0.0198(11) 0.0149(10) 0.0190(11) 0.0001(8) 0.0019(9) -0.0021(8)
O5 0.0128(7) 0.0242(8) 0.0248(8) 0.0016(6) 0.0038(6) -0.0057(7)
O7 0.0138(8) 0.0288(9) 0.0291(9) -0.0045(7) 0.0051(6) -0.0135(7)
O2 0.0223(8) 0.0205(8) 0.0277(9) -0.0024(7) -0.0082(7) -0.0018(7)
N2 0.0100(8) 0.0167(9) 0.0159(9) -0.0015(7) 0.0031(7) 0.0007(7)
C11 0.0210(11) 0.0130(10) 0.0228(11) -0.0018(8) 0.0089(9) 0.0007(8)
C14 0.0126(10) 0.0201(11) 0.0217(11) -0.0006(8) 0.0048(8) 0.0069(9)
C12 0.0276(13) 0.0232(12) 0.0300(13) -0.0040(10) 0.0115(10) 0.0074(10)
C13 0.0224(12) 0.0203(12) 0.0499(16) 0.0076(10) 0.0148(11) 0.0099(11)
C15 0.0301(13) 0.0374(14) 0.0221(12) -0.0046(11) 0.0089(10) 0.0049(10)
C16 0.0244(12) 0.0211(12) 0.0376(14) 0.0026(10) 0.0062(10) 0.0091(10)
N1 0.0161(9) 0.0198(9) 0.0196(9) 0.0009(7) 0.0004(7) 0.0028(7)
C6 0.0196(11) 0.0216(12) 0.0319(13) -0.0025(9) 0.0073(10) 0.0039(10)
C8 0.0207(12) 0.0389(14) 0.0172(11) 0.0048(10) -0.0005(9) 0.0028(10)
C10 0.0293(14) 0.0379(15) 0.0322(14) 0.0070(11) 0.0126(11) 0.0109(11)
C9 0.0291(14) 0.0429(16) 0.0372(15) -0.0037(12) 0.0034(11) -0.0158(13)
C7 0.0165(12) 0.0302(13) 0.0432(16) -0.0014(10) 0.0015(10) 0.0038(11)
C5 0.0365(16) 0.0491(18) 0.0366(16) 0.0084(13) 0.0163(12) 0.0075(13)
C1 0.0199(11) 0.0142(10) 0.0173(10) -0.0005(8) 0.0003(8) -0.0053(8)

loop_
_atom_type_symbol
_atom_type_description
_atom_type_scat_dispersion_real
_atom_type_scat_dispersion_imag
_atom_type_scat_source
C C 0.0033 0.0016 'International Tables Vol C Tables 4.2.6.8 and 6.1.1.4'
H H 0.0000 0.0000 'International Tables Vol C Tables 4.2.6.8 and 6.1.1.4'
I I -0.4742 1.8119 'International Tables Vol C Tables 4.2.6.8 and 6.1.1.4'
N N 0.0061 0.0033 'International Tables Vol C Tables 4.2.6.8 and 6.1.1.4'
O O 0.0106 0.0060 'International Tables Vol C Tables 4.2.6.8 and 6.1.1.4'
Sn Sn -0.6537 1.4246 'International Tables Vol C Tables 4.2.6.8 and 6.1.1.4'

loop_
_geom_angle_atom_site_label_1
_geom_angle_atom_site_label_2
_geom_angle_atom_site_label_3
_geom_angle_site_symmetry_1
_geom_angle_site_symmetry_3
_geom_angle
_geom_angle_publ_flag
I2 Sn1 I1 . . 99.164(7) ?
O4 Sn1 I2 . . 90.07(4) ?
O4 Sn1 I1 . . 170.69(4) ?
O4 Sn1 O6 . . 81.10(6) ?
O8 Sn1 I2 . . 91.75(4) ?
O8 Sn1 I1 . . 96.37(4) ?
O8 Sn1 O4 . . 84.45(6) ?
O8 Sn1 O6 . . 78.60(5) ?
O6 Sn1 I2 . . 167.44(4) ?
O6 Sn1 I1 . . 89.96(4) ?
O1 Sn1 I2 . . 101.80(4) ?
O1 Sn1 I1 . . 97.85(4) ?
O1 Sn1 O4 . . 78.96(6) ?
O1 Sn1 O8 . . 158.49(6) ?
O1 Sn1 O6 . . 85.34(6) ?
C2 O4 Sn1 . . 113.94(13) ?
C4 O8 Sn1 . . 115.37(13) ?
C3 O6 Sn1 . . 115.07(12) ?
C1 O1 Sn1 . . 114.70(13) ?
O6 C3 C4 . . 115.05(18) ?
O5 C3 O6 . . 125.98(19) ?
O5 C3 C4 . . 118.97(19) ?
O8 C4 C3 . . 115.73(18) ?
O7 C4 O8 . . 124.36(19) ?
O7 C4 C3 . . 119.90(19) ?
O4 C2 C1 . . 115.57(18) ?
O3 C2 O4 . . 125.0(2) ?
O3 C2 C1 . . 119.46(19) ?
H2A N2 H2B . . 107.2 ?
C11 N2 H2A . . 107.9 ?
C11 N2 H2B . . 107.9 ?
C11 N2 C14 . . 117.46(16) ?
C14 N2 H2A . . 107.9 ?
C14 N2 H2B . . 107.9 ?
N2 C11 H11 . . 109.0 ?
N2 C11 C12 . . 107.79(17) ?
N2 C11 C13 . . 109.59(17) ?
C12 C11 H11 . . 109.0 ?
C13 C11 H11 . . 109.0 ?
C13 C11 C12 . . 112.3(2) ?
N2 C14 H14 . . 108.9 ?
N2 C14 C15 . . 109.93(18) ?
N2 C14 C16 . . 107.79(18) ?
C15 C14 H14 . . 108.9 ?
C15 C14 C16 . . 112.3(2) ?
C16 C14 H14 . . 108.9 ?
C11 C12 H12A . . 109.5 ?
C11 C12 H12B . . 109.5 ?
C11 C12 H12C . . 109.5 ?
H12A C12 H12B . . 109.5 ?
H12A C12 H12C . . 109.5 ?
H12B C12 H12C . . 109.5 ?
C11 C13 H13A . . 109.5 ?
C11 C13 H13B . . 109.5 ?
C11 C13 H13C . . 109.5 ?
H13A C13 H13B . . 109.5 ?
H13A C13 H13C . . 109.5 ?
H13B C13 H13C . . 109.5 ?
C14 C15 H15A . . 109.5 ?
C14 C15 H15B . . 109.5 ?
C14 C15 H15C . . 109.5 ?
H15A C15 H15B . . 109.5 ?
H15A C15 H15C . . 109.5 ?
H15B C15 H15C . . 109.5 ?
C14 C16 H16A . . 109.5 ?
C14 C16 H16B . . 109.5 ?
C14 C16 H16C . . 109.5 ?
H16A C16 H16B . . 109.5 ?
H16A C16 H16C . . 109.5 ?
H16B C16 H16C . . 109.5 ?
H1A N1 H1B . . 107.3 ?
C6 N1 H1A . . 108.0 ?
C6 N1 H1B . . 108.0 ?
C8 N1 H1A . . 108.0 ?
C8 N1 H1B . . 108.0 ?
C8 N1 C6 . . 117.10(18) ?
N1 C6 H6 . . 108.7 ?
N1 C6 C7 . . 110.82(19) ?
N1 C6 C5 . . 107.4(2) ?
C7 C6 H6 . . 108.7 ?
C7 C6 C5 . . 112.3(2) ?
C5 C6 H6 . . 108.7 ?
N1 C8 H8 . . 108.6 ?
N1 C8 C10 . . 108.8(2) ?
N1 C8 C9 . . 109.8(2) ?
C10 C8 H8 . . 108.6 ?
C10 C8 C9 . . 112.4(2) ?
C9 C8 H8 . . 108.6 ?
C8 C10 H10A . . 109.5 ?
C8 C10 H10B . . 109.5 ?
C8 C10 H10C . . 109.5 ?
H10A C10 H10B . . 109.5 ?
H10A C10 H10C . . 109.5 ?
H10B C10 H10C . . 109.5 ?
C8 C9 H9A . . 109.5 ?
C8 C9 H9B . . 109.5 ?
C8 C9 H9C . . 109.5 ?
H9A C9 H9B . . 109.5 ?
H9A C9 H9C . . 109.5 ?
H9B C9 H9C . . 109.5 ?
C6 C7 H7A . . 109.5 ?
C6 C7 H7B . . 109.5 ?
C6 C7 H7C . . 109.5 ?
H7A C7 H7B . . 109.5 ?
H7A C7 H7C . . 109.5 ?
H7B C7 H7C . . 109.5 ?
C6 C5 H5A . . 109.5 ?
C6 C5 H5B . . 109.5 ?
C6 C5 H5C . . 109.5 ?
H5A C5 H5B . . 109.5 ?
H5A C5 H5C . . 109.5 ?
H5B C5 H5C . . 109.5 ?
O1 C1 C2 . . 115.59(18) ?
O2 C1 O1 . . 125.3(2) ?
O2 C1 C2 . . 119.15(19) ?

loop_
_geom_bond_atom_site_label_1
_geom_bond_atom_site_label_2
_geom_bond_site_symmetry_2
_geom_bond_distance
_geom_bond_publ_flag
Sn1 I2 . 2.7039(2) ?
Sn1 I1 . 2.7190(2) ?
Sn1 O4 . 2.1164(15) ?
Sn1 O8 . 2.0890(14) ?
Sn1 O6 . 2.1203(15) ?
Sn1 O1 . 2.0826(15) ?
O4 C2 . 1.288(3) ?
O8 C4 . 1.293(3) ?
O6 C3 . 1.286(3) ?
O1 C1 . 1.298(3) ?
O3 C2 . 1.223(3) ?
C3 C4 . 1.560(3) ?
C3 O5 . 1.221(3) ?
C4 O7 . 1.215(3) ?
C2 C1 . 1.553(3) ?
O2 C1 . 1.217(3) ?
N2 H2A . 0.9100 ?
N2 H2B . 0.9100 ?
N2 C11 . 1.507(3) ?
N2 C14 . 1.507(3) ?
C11 H11 . 1.0000 ?
C11 C12 . 1.520(3) ?
C11 C13 . 1.515(3) ?
C14 H14 . 1.0000 ?
C14 C15 . 1.516(3) ?
C14 C16 . 1.517(3) ?
C12 H12A . 0.9800 ?
C12 H12B . 0.9800 ?
C12 H12C . 0.9800 ?
C13 H13A . 0.9800 ?
C13 H13B . 0.9800 ?
C13 H13C . 0.9800 ?
C15 H15A . 0.9800 ?
C15 H15B . 0.9800 ?
C15 H15C . 0.9800 ?
C16 H16A . 0.9800 ?
C16 H16B . 0.9800 ?
C16 H16C . 0.9800 ?
N1 H1A . 0.9100 ?
N1 H1B . 0.9100 ?
N1 C6 . 1.510(3) ?
N1 C8 . 1.509(3) ?
C6 H6 . 1.0000 ?
C6 C7 . 1.513(3) ?
C6 C5 . 1.517(4) ?
C8 H8 . 1.0000 ?
C8 C10 . 1.517(3) ?
C8 C9 . 1.518(4) ?
C10 H10A . 0.9800 ?
C10 H10B . 0.9800 ?
C10 H10C . 0.9800 ?
C9 H9A . 0.9800 ?
C9 H9B . 0.9800 ?
C9 H9C . 0.9800 ?
C7 H7A . 0.9800 ?
C7 H7B . 0.9800 ?
C7 H7C . 0.9800 ?
C5 H5A . 0.9800 ?
C5 H5B . 0.9800 ?
C5 H5C . 0.9800 ?

loop_
_geom_hbond_atom_site_label_D
_geom_hbond_atom_site_label_H
_geom_hbond_atom_site_label_A
_geom_hbond_site_symmetry_A
_geom_hbond_distance_DH
_geom_hbond_distance_HA
_geom_hbond_distance_DA
_geom_hbond_angle_DHA
N1 H1A O2 3_665 0.91 2.05 2.909(2) 156
N1 H1A O3 3_665 0.91 2.37 3.006(3) 127
N1 H1B O3 1_555 0.91 2.02 2.916(2) 168
N2 H2A O7 3_766 0.91 2.07 2.968(2) 167
N2 H2B O5 1_555 0.91 1.96 2.847(2) 165
N2 H2B O7 1_555 0.91 2.48 3.027(2) 119
C5 H5C O2 3_665 0.98 2.60 3.359(3) 135
C13 H13B O2 2_655 0.98 2.45 3.397(3) 162
C14 H14 O5 3_666 1.00 2.52 3.508(3) 170

loop_
_geom_torsion_atom_site_label_1
_geom_torsion_atom_site_label_2
_geom_torsion_atom_site_label_3
_geom_torsion_atom_site_label_4
_geom_torsion_site_symmetry_1
_geom_torsion_site_symmetry_2
_geom_torsion_site_symmetry_3
_geom_torsion_site_symmetry_4
_geom_torsion
_geom_torsion_publ_flag
Sn1 O4 C2 O3 . . . . 170.08(18) ?
Sn1 O4 C2 C1 . . . . -8.8(2) ?
Sn1 O8 C4 C3 . . . . 4.8(2) ?
Sn1 O8 C4 O7 . . . . -176.05(18) ?
Sn1 O6 C3 C4 . . . . 0.5(2) ?
Sn1 O6 C3 O5 . . . . -179.06(18) ?
Sn1 O1 C1 C2 . . . . 7.6(2) ?
Sn1 O1 C1 O2 . . . . -171.97(18) ?
O4 C2 C1 O1 . . . . 1.0(3) ?
O4 C2 C1 O2 . . . . -179.5(2) ?
O6 C3 C4 O8 . . . . -3.6(3) ?
O6 C3 C4 O7 . . . . 177.2(2) ?
O3 C2 C1 O1 . . . . -178.0(2) ?
O3 C2 C1 O2 . . . . 1.6(3) ?
O5 C3 C4 O8 . . . . 175.99(19) ?
O5 C3 C4 O7 . . . . -3.2(3) ?
C11 N2 C14 C15 . . . . -57.1(2) ?
C11 N2 C14 C16 . . . . -179.84(18) ?
C14 N2 C11 C12 . . . . 178.03(18) ?
C14 N2 C11 C13 . . . . -59.5(2) ?
C6 N1 C8 C10 . . . . -166.20(19) ?
C6 N1 C8 C9 . . . . 70.4(2) ?
C8 N1 C6 C7 . . . . 57.7(3) ?
C8 N1 C6 C5 . . . . -179.3(2) ?

_cod_database_fobs_code 2243637
